data_2311854
loop_
_publ_author_name
'Schirmer, Marie Luis'
'Spannenberg, Anke'
'Werner, Thomas'

_publ_section_title
;
 Highly functionalized alkenes produced from base-free organocatalytic
 Wittig reactions: (E)-3-benzylidenepyrrolidine-2,5-dione,
 (E)-3-benzylidene-1-methylpyrrolidine-2,5-dione and
 (E)-3-benzylidene-1-tert-butylpyrrolidine-2,5-dione.
;
_journal_issue 'Pt 6'
_journal_name_full 'Acta crystallographica. Section C, Structural chemistry'
_journal_page_first 504
_journal_page_last 508
_journal_paper_doi 10.1107/S2053229616008159
_journal_volume 72
_journal_year 2016
_chemical_formula_iupac 'C11 H9 N O2'
_chemical_formula_moiety 'C11 H9 N O2'
_chemical_formula_sum 'C11 H9 N O2'
_chemical_formula_weight 187.19
_chemical_name_systematic
;
(<i>E</i>)-3-Benzylidenepyrrolidine-2,5-dione
;
_space_group_crystal_system triclinic
_space_group_IT_number 2
_space_group_name_Hall '-P 1'
_space_group_name_H-M_alt 'P -1'
_atom_sites_solution_hydrogens mixed
_atom_sites_solution_primary direct
_atom_sites_solution_secondary difmap
_audit_creation_method SHELXL-2014
_cell_angle_alpha 91.6608(10)
_cell_angle_beta 97.6593(10)
_cell_angle_gamma 101.0806(10)
_cell_formula_units_Z 2
_cell_length_a 5.0425(2)
_cell_length_b 9.0386(3)
_cell_length_c 10.1045(4)
_cell_measurement_reflns_used 4420
_cell_measurement_temperature 150(2)
_cell_measurement_theta_max 28.80
_cell_measurement_theta_min 2.30
_cell_volume 447.21(3)
_computing_cell_refinement
;
SAINT (Bruker, 2013)
;
_computing_data_collection
;
APEX2 (Bruker, 2014)
;
_computing_data_reduction SAINT
_computing_molecular_graphics
;
XP in SHELXTL (Sheldrick, 2008) and Mercury (Macrae <i>et al.</i>,
2006)
;
_computing_publication_material
;
publCIF (Westrip, 2010)
;
_computing_structure_refinement
;
SHELXL2014 (Sheldrick, 2015)
;
_computing_structure_solution
;
SHELXS97 (Sheldrick, 2008)
;
_diffrn_ambient_temperature 150(2)
_diffrn_detector_area_resol_mean 8.3333
_diffrn_measured_fraction_theta_full 1.000
_diffrn_measured_fraction_theta_max 1.000
_diffrn_measurement_device_type 'Bruker APEXII CCD'
_diffrn_measurement_method '\f and \w scans'
_diffrn_radiation_type MoK\a
_diffrn_radiation_wavelength 0.71073
_diffrn_reflns_av_R_equivalents 0.0187
_diffrn_reflns_limit_h_max 6
_diffrn_reflns_limit_h_min -6
_diffrn_reflns_limit_k_max 12
_diffrn_reflns_limit_k_min -12
_diffrn_reflns_limit_l_max 13
_diffrn_reflns_limit_l_min -13
_diffrn_reflns_number 8305
_diffrn_reflns_theta_full 25.242
_diffrn_reflns_theta_max 28.858
_diffrn_reflns_theta_min 2.037
_exptl_absorpt_coefficient_mu 0.097
_exptl_absorpt_correction_T_max 0.99
_exptl_absorpt_correction_T_min 0.92
_exptl_absorpt_correction_type multi-scan
_exptl_absorpt_process_details
;
(SADABS; Bruker, 2014)
;
_exptl_crystal_colour colourless
_exptl_crystal_density_diffrn 1.390
_exptl_crystal_description prism
_exptl_crystal_F_000 196
_exptl_crystal_size_max 0.432
_exptl_crystal_size_mid 0.204
_exptl_crystal_size_min 0.081
_refine_diff_density_max 0.333
_refine_diff_density_min -0.262
_refine_ls_extinction_method none
_refine_ls_goodness_of_fit_ref 1.056
_refine_ls_hydrogen_treatment mixed
_refine_ls_matrix_type full
_refine_ls_number_parameters 131
_refine_ls_number_reflns 2338
_refine_ls_number_restraints 0
_refine_ls_restrained_S_all 1.056
_refine_ls_R_factor_all 0.0459
_refine_ls_R_factor_gt 0.0391
_refine_ls_shift/su_max 0.001
_refine_ls_shift/su_mean 0.000
_refine_ls_structure_factor_coef Fsqd
_refine_ls_weighting_details 'w=1/[\s^2^(Fo^2^)+(0.0626P)^2^+0.1005P] where P=(Fo^2^+2Fc^2^)/3'
_refine_ls_weighting_scheme calc
_refine_ls_wR_factor_gt 0.1042
_refine_ls_wR_factor_ref 0.1097
_reflns_number_gt 2008
_reflns_number_total 2338
_reflns_threshold_expression 'I > 2\s(I)'
_cod_data_source_file ov3077sup1.cif
_cod_data_source_block I
_cod_database_code 2311854
_shelx_space_group_comment
;
The symmetry employed for this shelxl refinement is uniquely defined
by the following loop, which should always be used as a source of
symmetry information in preference to the above space-group names.
They are only intended as comments.
;
_shelxl_version_number 2.014

loop_
_space_group_symop_operation_xyz
'x, y, z'
'-x, -y, -z'

loop_
_atom_site_type_symbol
_atom_site_label
_atom_site_fract_x
_atom_site_fract_y
_atom_site_fract_z
_atom_site_U_iso_or_equiv
_atom_site_adp_type
_atom_site_calc_flag
_atom_site_occupancy
C C1 1.1903(2) 0.09080(11) 0.90788(10) 0.0175(2) Uani d 1
C C2 0.9696(2) 0.13733(11) 0.81631(9) 0.0173(2) Uani d 1
C C3 0.9183(2) 0.03532(11) 0.69148(10) 0.0190(2) Uani d 1
H H3A 0.9358 0.0945 0.6111 0.023 Uiso calc 1
H H3B 0.7342 -0.0298 0.6813 0.023 Uiso calc 1
C C4 1.1390(2) -0.05791(11) 0.71356(10) 0.0196(2) Uani d 1
C C5 0.8686(2) 0.25668(11) 0.85214(10) 0.0184(2) Uani d 1
H H5 0.9403 0.3000 0.9394 0.022 Uiso calc 1
C C6 0.6663(2) 0.33106(11) 0.77899(10) 0.0183(2) Uani d 1
C C7 0.5253(2) 0.28215(12) 0.65164(10) 0.0206(2) Uani d 1
H H7 0.5585 0.1945 0.6077 0.025 Uiso calc 1
C C8 0.3372(2) 0.36079(12) 0.58897(11) 0.0236(2) Uani d 1
H H8 0.2418 0.3262 0.5028 0.028 Uiso calc 1
C C9 0.2879(2) 0.48933(13) 0.65142(12) 0.0268(2) Uani d 1
H H9 0.1590 0.5426 0.6081 0.032 Uiso calc 1
C C10 0.4267(3) 0.53995(13) 0.77686(12) 0.0286(3) Uani d 1
H H10 0.3943 0.6285 0.8196 0.034 Uiso calc 1
C C11 0.6131(2) 0.46118(12) 0.84012(11) 0.0241(2) Uani d 1
H H11 0.7064 0.4962 0.9266 0.029 Uiso calc 1
N N1 1.27662(18) -0.02234(10) 0.84148(8) 0.0188(2) Uani d 1
O O1 1.28589(15) 0.14120(8) 1.02149(7) 0.02183(19) Uani d 1
O O2 1.19282(17) -0.14728(9) 0.63475(8) 0.0289(2) Uani d 1
H H1 1.419(3) -0.0655(17) 0.8788(15) 0.034(4) Uiso d 1

loop_
_atom_site_aniso_label
_atom_site_aniso_U_11
_atom_site_aniso_U_22
_atom_site_aniso_U_33
_atom_site_aniso_U_12
_atom_site_aniso_U_13
_atom_site_aniso_U_23
C1 0.0160(5) 0.0184(5) 0.0177(5) 0.0032(3) 0.0015(3) 0.0028(3)
C2 0.0158(5) 0.0198(5) 0.0158(4) 0.0035(3) 0.0001(3) 0.0020(3)
C3 0.0181(5) 0.0207(5) 0.0181(5) 0.0061(4) -0.0012(4) -0.0003(4)
C4 0.0197(5) 0.0198(5) 0.0188(5) 0.0047(4) -0.0004(4) 0.0011(4)
C5 0.0175(5) 0.0206(5) 0.0164(4) 0.0040(4) -0.0006(3) 0.0005(3)
C6 0.0168(5) 0.0181(5) 0.0202(5) 0.0041(3) 0.0021(4) 0.0022(4)
C7 0.0214(5) 0.0201(5) 0.0205(5) 0.0061(4) 0.0005(4) 0.0002(4)
C8 0.0238(5) 0.0253(5) 0.0207(5) 0.0060(4) -0.0026(4) 0.0030(4)
C9 0.0250(6) 0.0246(5) 0.0319(6) 0.0103(4) -0.0006(4) 0.0070(4)
C10 0.0313(6) 0.0222(5) 0.0337(6) 0.0118(4) 0.0007(5) -0.0022(4)
C11 0.0247(5) 0.0229(5) 0.0239(5) 0.0073(4) -0.0022(4) -0.0036(4)
N1 0.0180(4) 0.0208(4) 0.0181(4) 0.0073(3) -0.0007(3) 0.0013(3)
O1 0.0232(4) 0.0253(4) 0.0166(4) 0.0079(3) -0.0027(3) -0.0008(3)
O2 0.0339(5) 0.0302(4) 0.0236(4) 0.0154(4) -0.0036(3) -0.0070(3)

loop_
_atom_type_symbol
_atom_type_description
_atom_type_scat_dispersion_real
_atom_type_scat_dispersion_imag
_atom_type_scat_source
C C 0.0033 0.0016 'International Tables Vol C Tables 4.2.6.8 and 6.1.1.4'
H H 0.0000 0.0000 'International Tables Vol C Tables 4.2.6.8 and 6.1.1.4'
N N 0.0061 0.0033 'International Tables Vol C Tables 4.2.6.8 and 6.1.1.4'
O O 0.0106 0.0060 'International Tables Vol C Tables 4.2.6.8 and 6.1.1.4'

loop_
_geom_angle_atom_site_label_1
_geom_angle_atom_site_label_2
_geom_angle_atom_site_label_3
_geom_angle
O1 C1 N1 124.38(9)
O1 C1 C2 128.16(9)
N1 C1 C2 107.46(8)
C5 C2 C1 119.34(9)
C5 C2 C3 133.28(9)
C1 C2 C3 107.29(8)
C2 C3 C4 103.50(8)
C2 C3 H3A 111.1
C4 C3 H3A 111.1
C2 C3 H3B 111.1
C4 C3 H3B 111.1
H3A C3 H3B 109.0
O2 C4 N1 124.43(10)
O2 C4 C3 127.48(9)
N1 C4 C3 108.08(8)
C2 C5 C6 130.53(10)
C2 C5 H5 114.7
C6 C5 H5 114.7
C7 C6 C11 118.07(9)
C7 C6 C5 124.42(9)
C11 C6 C5 117.51(9)
C8 C7 C6 120.50(10)
C8 C7 H7 119.8
C6 C7 H7 119.8
C9 C8 C7 120.41(10)
C9 C8 H8 119.8
C7 C8 H8 119.8
C10 C9 C8 119.91(10)
C10 C9 H9 120.0
C8 C9 H9 120.0
C9 C10 C11 119.85(10)
C9 C10 H10 120.1
C11 C10 H10 120.1
C10 C11 C6 121.26(10)
C10 C11 H11 119.4
C6 C11 H11 119.4
C1 N1 C4 113.33(9)
C1 N1 H1 122.2(9)
C4 N1 H1 124.4(9)

loop_
_geom_bond_atom_site_label_1
_geom_bond_atom_site_label_2
_geom_bond_distance
C1 O1 1.2230(12)
C1 N1 1.3764(13)
C1 C2 1.4830(14)
C2 C5 1.3387(14)
C2 C3 1.5039(14)
C3 C4 1.5176(14)
C3 H3A 0.9900
C3 H3B 0.9900
C4 O2 1.2104(13)
C4 N1 1.3809(13)
C5 C6 1.4598(14)
C5 H5 0.9500
C6 C7 1.3995(14)
C6 C11 1.4001(14)
C7 C8 1.3896(14)
C7 H7 0.9500
C8 C9 1.3857(16)
C8 H8 0.9500
C9 C10 1.3828(17)
C9 H9 0.9500
C10 C11 1.3865(15)
C10 H10 0.9500
C11 H11 0.9500
N1 H1 0.923(17)

loop_
_geom_hbond_atom_site_label_D
_geom_hbond_atom_site_label_H
_geom_hbond_atom_site_label_A
_geom_hbond_site_symmetry_A
_geom_hbond_distance_DH
_geom_hbond_distance_HA
_geom_hbond_distance_DA
_geom_hbond_angle_DHA
N1 H1 O1 2_857 0.923(17) 1.932(17) 2.8497(11) 172.4(13)

loop_
_geom_torsion_atom_site_label_1
_geom_torsion_atom_site_label_2
_geom_torsion_atom_site_label_3
_geom_torsion_atom_site_label_4
_geom_torsion
O1 C1 C2 C5 6.01(16)
N1 C1 C2 C5 -173.41(9)
O1 C1 C2 C3 -177.13(10)
N1 C1 C2 C3 3.45(11)
C5 C2 C3 C4 170.83(11)
C1 C2 C3 C4 -5.41(10)
C2 C3 C4 O2 -173.51(11)
C2 C3 C4 N1 5.64(11)
C1 C2 C5 C6 175.86(10)
C3 C2 C5 C6 0.0(2)
C2 C5 C6 C7 3.03(18)
C2 C5 C6 C11 -176.09(11)
C11 C6 C7 C8 -0.40(15)
C5 C6 C7 C8 -179.52(10)
C6 C7 C8 C9 0.42(17)
C7 C8 C9 C10 0.04(17)
C8 C9 C10 C11 -0.51(18)
C9 C10 C11 C6 0.53(18)
C7 C6 C11 C10 -0.08(16)
C5 C6 C11 C10 179.10(10)
O1 C1 N1 C4 -179.18(9)
C2 C1 N1 C4 0.27(11)
O2 C4 N1 C1 175.32(10)
C3 C4 N1 C1 -3.86(12)
